data_7718665
loop_
_publ_author_name
'Kumar, Rakesh'
'Singh, Baghendra'
'Draksharapu, Apparao'

_publ_section_title
;
 Molecular Ru(II) complexes with universal pH hydrogen evolution
 performance.
;
_journal_issue 23
_journal_name_full 'Dalton transactions (Cambridge, England : 2003)'
_journal_page_first 9346
_journal_page_last 9351
_journal_paper_doi 10.1039/d5dt00880h
_journal_volume 54
_journal_year 2025
_chemical_formula_moiety 'C38 H41 N9 Ru, 2(F6 P)'
_chemical_formula_sum 'C38 H41 F12 N9 P2 Ru'
_chemical_formula_weight 1014.81
_space_group_crystal_system monoclinic
_space_group_IT_number 15
_space_group_name_Hall '-C 2yc'
_space_group_name_H-M_alt 'C 1 2/c 1'
_atom_sites_solution_hydrogens geom
_atom_sites_solution_primary dual
_audit_creation_date 2023-06-07
_audit_creation_method
;
Olex2 1.5
(compiled 2023.03.06 svn.rbb2c1857 for OlexSys, GUI svn.r6748)
;
_audit_update_record
;
2025-05-06 deposited with the CCDC.	2025-05-09 downloaded from the CCDC.
;
_cell_angle_alpha 90
_cell_angle_beta 112.506(5)
_cell_angle_gamma 90
_cell_formula_units_Z 8
_cell_length_a 28.491(3)
_cell_length_b 20.251(3)
_cell_length_c 19.737(2)
_cell_measurement_reflns_used 9665
_cell_measurement_temperature 100(2)
_cell_measurement_theta_max 27.98
_cell_measurement_theta_min 2.30
_cell_volume 10520(2)
_computing_cell_refinement 'SAINT V8.38A (Bruker, 2018)'
_computing_data_collection 'Bruker APEX2'
_computing_data_reduction 'SAINT V8.38A (Bruker, 2018)'
_computing_molecular_graphics 'Olex2 1.5 (Dolomanov et al., 2009)'
_computing_publication_material 'Olex2 1.5 (Dolomanov et al., 2009)'
_computing_structure_refinement 'SHELXL 2018/3 (Sheldrick, 2015)'
_computing_structure_solution 'SHELXT 2014/5 (Sheldrick, 2014)'
_diffrn_ambient_temperature 100
_diffrn_measured_fraction_theta_full 0.998
_diffrn_measured_fraction_theta_max 0.995
_diffrn_measurement_device_type 'Bruker APEX-II CCD'
_diffrn_measurement_method '\f and \w scans'
_diffrn_radiation_type MoK\a
_diffrn_radiation_wavelength 0.71073
_diffrn_reflns_av_R_equivalents 0.0789
_diffrn_reflns_av_unetI/netI 0.0506
_diffrn_reflns_Laue_measured_fraction_full 0.998
_diffrn_reflns_Laue_measured_fraction_max 0.995
_diffrn_reflns_limit_h_max 37
_diffrn_reflns_limit_h_min -37
_diffrn_reflns_limit_k_max 26
_diffrn_reflns_limit_k_min -26
_diffrn_reflns_limit_l_max 26
_diffrn_reflns_limit_l_min -26
_diffrn_reflns_number 83605
_diffrn_reflns_point_group_measured_fraction_full 0.998
_diffrn_reflns_point_group_measured_fraction_max 0.995
_diffrn_reflns_theta_full 25.242
_diffrn_reflns_theta_max 28.315
_diffrn_reflns_theta_min 2.724
_diffrn_source_current 1.0
_diffrn_source_power 0.05
_diffrn_source_voltage 50.0
_diffrn_standards_number 0
_exptl_absorpt_coefficient_mu 0.435
_exptl_absorpt_correction_T_max 0.7457
_exptl_absorpt_correction_T_min 0.6606
_exptl_absorpt_correction_type none
_exptl_absorpt_process_details
;
SADABS-2016/2 (Bruker,2016/2) was used for absorption correction.
wR2(int) was 0.1579 before and 0.0603 after correction.
The Ratio of minimum to maximum transmission is 0.8859.
The \l/2 correction factor is Not present.
;
_exptl_crystal_colour 'metallic reddish red'
_exptl_crystal_colour_lustre metallic
_exptl_crystal_colour_modifier reddish
_exptl_crystal_colour_primary red
_exptl_crystal_density_diffrn 1.281
_exptl_crystal_description plate
_exptl_crystal_F_000 4112
_exptl_crystal_size_max 0.2
_exptl_crystal_size_mid 0.19
_exptl_crystal_size_min 0.18
_refine_diff_density_max 1.511
_refine_diff_density_min -1.110
_refine_diff_density_rms 0.121
_refine_ls_extinction_method none
_refine_ls_goodness_of_fit_ref 1.049
_refine_ls_hydrogen_treatment constr
_refine_ls_matrix_type full
_refine_ls_number_parameters 626
_refine_ls_number_reflns 13053
_refine_ls_number_restraints 0
_refine_ls_restrained_S_all 1.049
_refine_ls_R_factor_all 0.0903
_refine_ls_R_factor_gt 0.0641
_refine_ls_shift/su_max 0.002
_refine_ls_shift/su_mean 0.000
_refine_ls_structure_factor_coef Fsqd
_refine_ls_weighting_details 'w=1/[\s^2^(Fo^2^)+(0.0991P)^2^+50.0634P] where P=(Fo^2^+2Fc^2^)/3'
_refine_ls_weighting_scheme calc
_refine_ls_wR_factor_gt 0.1747
_refine_ls_wR_factor_ref 0.1969
_reflns_Friedel_coverage 0.000
_reflns_number_gt 9561
_reflns_number_total 13053
_reflns_threshold_expression 'I > 2\s(I)'
_cod_data_source_file d5dt00880h2.cif
_cod_data_source_block 10febd
_cod_depositor_comments 'Adding full bibliography for 7718665--7718666.cif.'
_cod_database_code 7718665
_shelx_shelxl_version_number 2018/3
_shelx_space_group_comment
;
The symmetry employed for this shelxl refinement is uniquely defined
by the following loop, which should always be used as a source of
symmetry information in preference to the above space-group names.
They are only intended as comments.
;
_shelx_estimated_absorpt_t_max 0.926
_shelx_estimated_absorpt_t_min 0.918
_olex2_refinement_description
;
1. Fixed Uiso
 At 1.2 times of:
  All C(H) groups, All C(H,H) groups
 At 1.5 times of:
  All C(H,H,H) groups
2. Others
 Fixed Sof: P2A(0.5) P2B(0.5) F12A(0.5) F9B(0.5) F10A(0.5) F11A(0.5) F7A(0.5)
 F8A(0.5) F9A(0.5) F12B(0.5) F8B(0.5) F10B(0.5) F11B(0.5) F7B(0.5)
3.a Secondary CH2 refined with riding coordinates:
 C12(H12a,H12b), C11(H11a,H11b), C29(H29a,H29b), C30(H30a,H30b), C2(H2a,H2b),
 C1(H1a,H1b)
3.b Aromatic/amide H refined with riding coordinates:
 C19(H19), C17(H17), C18(H18), C16(H16), C22(H22), C6(H6), C23(H23), C7(H7),
 C5(H5), C32(H32), C4(H4), C24(H24), C25(H25), C36(H36), C33(H33), C34(H34),
 C35(H35)
3.c Idealised Me refined as rotating group:
 C9(H9a,H9b,H9c), C14(H14a,H14b,H14c), C27(H27a,H27b,H27c), C38(H38a,H38b,H38c)
;
_smtbx_masks_void_probe_radius 1.2
_smtbx_masks_void_truncation_radius 1.2
_olex2_submission_special_instructions 'No special instructions were received'

loop_
_space_group_symop_operation_xyz
'x, y, z'
'-x, y, -z+1/2'
'x+1/2, y+1/2, z'
'-x+1/2, y+1/2, -z+1/2'
'-x, -y, -z'
'x, -y, z-1/2'
'-x+1/2, -y+1/2, -z'
'x+1/2, -y+1/2, z-1/2'

loop_
_atom_site_label
_atom_site_type_symbol
_atom_site_fract_x
_atom_site_fract_y
_atom_site_fract_z
_atom_site_U_iso_or_equiv
_atom_site_adp_type
_atom_site_occupancy
_atom_site_site_symmetry_order
_atom_site_calc_flag
_atom_site_refinement_flags_posn
_atom_site_refinement_flags_adp
_atom_site_refinement_flags_occupancy
_atom_site_disorder_assembly
_atom_site_disorder_group
Ru1 Ru 0.31677(2) 0.42323(2) 0.39907(2) 0.02459(11) Uani 1 1 d . . . . .
P1 P 0.32784(7) 0.70664(7) 0.29063(8) 0.0531(4) Uani 1 1 d . . . . .
P2A P 0.36602(10) 0.32069(12) 0.13123(13) 0.0390(5) Uani 0.5 1 d . . P . .
P2B P 0.10274(10) 0.57496(13) 0.29560(14) 0.0420(5) Uani 0.5 1 d . . P . .
N8 N 0.37736(12) 0.42204(16) 0.62358(16) 0.0243(6) Uani 1 1 d . . . . .
F3 F 0.34294(16) 0.7098(2) 0.22188(19) 0.0753(11) Uani 1 1 d . . . . .
N10 N 0.16744(13) 0.36613(18) 0.34685(18) 0.0309(7) Uani 1 1 d . . . . .
N4 N 0.36078(12) 0.40242(16) 0.50594(16) 0.0230(6) Uani 1 1 d . . . . .
N5 N 0.25068(12) 0.38255(16) 0.40350(17) 0.0267(7) Uani 1 1 d . . . . .
N6 N 0.32606(13) 0.33946(17) 0.35066(17) 0.0287(7) Uani 1 1 d . . . . .
N2 N 0.26205(13) 0.46308(17) 0.30025(17) 0.0300(7) Uani 1 1 d . . . . .
N7 N 0.43078(13) 0.56108(17) 0.43832(18) 0.0284(7) Uani 1 1 d . . . . .
N1 N 0.30736(12) 0.51074(16) 0.45035(17) 0.0269(7) Uani 1 1 d . . . . .
N3 N 0.37858(13) 0.47548(17) 0.39606(17) 0.0282(7) Uani 1 1 d . . . . .
F2 F 0.35813(15) 0.63912(19) 0.31829(19) 0.0736(11) Uani 1 1 d . . . . .
C15 C 0.40762(14) 0.36930(19) 0.6209(2) 0.0249(7) Uani 1 1 d . . . . .
C19 C 0.42553(15) 0.31223(19) 0.5243(2) 0.0268(8) Uani 1 1 d . . . . .
H19 H 0.419997 0.306280 0.474086 0.032 Uiso 1 1 calc R U . . .
C20 C 0.39802(14) 0.35872(19) 0.5464(2) 0.0240(7) Uani 1 1 d . . . . .
F4 F 0.28054(18) 0.6608(2) 0.2427(3) 0.0980(15) Uani 1 1 d . . . . .
C17 C 0.46935(15) 0.2846(2) 0.6536(2) 0.0306(8) Uani 1 1 d . . . . .
H17 H 0.493705 0.257852 0.689614 0.037 Uiso 1 1 calc R U . . .
C13 C 0.34986(14) 0.44022(19) 0.55310(19) 0.0242(7) Uani 1 1 d . . . . .
C10 C 0.38640(15) 0.5325(2) 0.4315(2) 0.0273(8) Uani 1 1 d . . . . .
C18 C 0.46120(15) 0.2752(2) 0.5789(2) 0.0295(8) Uani 1 1 d . . . . .
H18 H 0.480548 0.243009 0.565969 0.035 Uiso 1 1 calc R U . . .
C8 C 0.45352(15) 0.5194(2) 0.4040(2) 0.0303(9) Uani 1 1 d . . . . .
C16 C 0.44292(15) 0.3315(2) 0.6758(2) 0.0297(8) Uani 1 1 d . . . . .
H16 H 0.448594 0.337679 0.726059 0.036 Uiso 1 1 calc R U . . .
C12 C 0.30916(15) 0.4915(2) 0.5250(2) 0.0275(8) Uani 1 1 d . . . . .
H12A H 0.317388 0.530216 0.558075 0.033 Uiso 1 1 calc R U . . .
H12B H 0.276030 0.473294 0.521341 0.033 Uiso 1 1 calc R U . . .
C22 C 0.25855(17) 0.3316(2) 0.5255(2) 0.0318(9) Uani 1 1 d . . . . .
H22 H 0.293992 0.338578 0.550838 0.038 Uiso 1 1 calc R U . . .
C26 C 0.18107(16) 0.3410(2) 0.4168(2) 0.0333(9) Uani 1 1 d . . . . .
C3 C 0.42038(15) 0.4656(2) 0.3778(2) 0.0301(8) Uani 1 1 d . . . . .
C6 C 0.51047(18) 0.4737(3) 0.3562(3) 0.0448(11) Uani 1 1 d . . . . .
H6 H 0.541249 0.475225 0.348174 0.054 Uiso 1 1 calc R U . . .
C28 C 0.21033(15) 0.3907(2) 0.3421(2) 0.0283(8) Uani 1 1 d . . . . .
C23 C 0.22963(18) 0.3013(2) 0.5590(2) 0.0368(10) Uani 1 1 d . . . . .
H23 H 0.245620 0.287516 0.608574 0.044 Uiso 1 1 calc R U . . .
C21 C 0.23337(16) 0.3516(2) 0.4529(2) 0.0301(9) Uani 1 1 d . . . . .
C31 C 0.24347(18) 0.4713(3) 0.1619(2) 0.0395(10) Uani 1 1 d . . . . .
C11 C 0.34874(16) 0.5606(2) 0.4591(2) 0.0306(8) Uani 1 1 d . . . . .
H11A H 0.333632 0.601207 0.431383 0.037 Uiso 1 1 calc R U . . .
H11B H 0.365990 0.572561 0.511511 0.037 Uiso 1 1 calc R U . . .
C29 C 0.21467(15) 0.4218(2) 0.2765(2) 0.0287(8) Uani 1 1 d . . . . .
H29A H 0.184571 0.449806 0.251130 0.034 Uiso 1 1 calc R U . . .
H29B H 0.216123 0.387164 0.241964 0.034 Uiso 1 1 calc R U . . .
C9 C 0.45040(18) 0.6244(2) 0.4720(3) 0.0381(10) Uani 1 1 d . . . . .
H9A H 0.451057 0.655382 0.434233 0.057 Uiso 1 1 calc R U . . .
H9B H 0.484908 0.618565 0.508702 0.057 Uiso 1 1 calc R U . . .
H9C H 0.428443 0.641878 0.495719 0.057 Uiso 1 1 calc R U . . .
C7 C 0.49886(17) 0.5250(2) 0.3937(2) 0.0388(10) Uani 1 1 d . . . . .
H7 H 0.520750 0.561891 0.411385 0.047 Uiso 1 1 calc R U . . .
C14 C 0.37552(17) 0.4513(2) 0.6899(2) 0.0341(9) Uani 1 1 d . . . . .
H14A H 0.355832 0.422783 0.709259 0.051 Uiso 1 1 calc R U . . .
H14B H 0.359358 0.494869 0.678320 0.051 Uiso 1 1 calc R U . . .
H14C H 0.410132 0.456126 0.726608 0.051 Uiso 1 1 calc R U . . .
C30 C 0.28219(16) 0.4632(2) 0.2398(2) 0.0352(10) Uani 1 1 d . . . . .
H30A H 0.300550 0.421181 0.242379 0.042 Uiso 1 1 calc R U . . .
H30B H 0.307339 0.499350 0.249676 0.042 Uiso 1 1 calc R U . . .
C5 C 0.4780(2) 0.4200(3) 0.3302(3) 0.0459(12) Uani 1 1 d . . . . .
H5 H 0.487274 0.385939 0.304621 0.055 Uiso 1 1 calc R U . . .
C32 C 0.2220(2) 0.5319(3) 0.1345(3) 0.0494(12) Uani 1 1 d . . . . .
H32 H 0.231210 0.570201 0.164469 0.059 Uiso 1 1 calc R U . . .
F5 F 0.2944(2) 0.7704(2) 0.2610(3) 0.1131(19) Uani 1 1 d . . . . .
C4 C 0.43267(19) 0.4147(2) 0.3404(2) 0.0398(11) Uani 1 1 d . . . . .
H4 H 0.410872 0.377748 0.322447 0.048 Uiso 1 1 calc R U . . .
C2 C 0.25313(17) 0.5314(2) 0.3214(2) 0.0337(9) Uani 1 1 d . . . . .
H2A H 0.219046 0.546402 0.287928 0.040 Uiso 1 1 calc R U . . .
H2B H 0.278534 0.561568 0.315147 0.040 Uiso 1 1 calc R U . . .
F12A F 0.3828(2) 0.3925(3) 0.1456(3) 0.0513(15) Uani 0.5 1 d . . P . .
F6 F 0.3111(3) 0.7013(2) 0.3574(3) 0.144(3) Uani 1 1 d . . . . .
C24 C 0.17762(19) 0.2904(3) 0.5221(2) 0.0423(11) Uani 1 1 d . . . . .
H24 H 0.159316 0.269012 0.547261 0.051 Uiso 1 1 calc R U . . .
C25 C 0.15207(18) 0.3096(3) 0.4503(2) 0.0417(11) Uani 1 1 d . . . . .
H25 H 0.116713 0.301964 0.425131 0.050 Uiso 1 1 calc R U . . .
C1 C 0.25652(16) 0.5361(2) 0.4000(2) 0.0326(9) Uani 1 1 d . . . . .
H1A H 0.252324 0.582570 0.412233 0.039 Uiso 1 1 calc R U . . .
H1B H 0.229164 0.509523 0.405928 0.039 Uiso 1 1 calc R U . . .
C37 C 0.32933(18) 0.2906(2) 0.3231(2) 0.0372(10) Uani 1 1 d . . . . .
C27 C 0.11659(16) 0.3648(2) 0.2889(2) 0.0394(10) Uani 1 1 d . . . . .
H27A H 0.101745 0.320788 0.286720 0.059 Uiso 1 1 calc R U . . .
H27B H 0.118841 0.374978 0.241731 0.059 Uiso 1 1 calc R U . . .
H27C H 0.095104 0.397678 0.299538 0.059 Uiso 1 1 calc R U . . .
C36 C 0.2303(2) 0.4167(3) 0.1168(3) 0.0522(13) Uani 1 1 d . . . . .
H36 H 0.245445 0.375195 0.134865 0.063 Uiso 1 1 calc R U . . .
C33 C 0.1868(2) 0.5359(4) 0.0623(3) 0.0623(16) Uani 1 1 d . . . . .
H33 H 0.172122 0.577445 0.043202 0.075 Uiso 1 1 calc R U . . .
C38 C 0.3349(3) 0.2276(3) 0.2900(3) 0.0567(14) Uani 1 1 d . . . . .
H38A H 0.319587 0.231254 0.236402 0.085 Uiso 1 1 calc R U . . .
H38B H 0.317894 0.192462 0.306073 0.085 Uiso 1 1 calc R U . . .
H38C H 0.371107 0.216929 0.305340 0.085 Uiso 1 1 calc R U . . .
F1 F 0.3744(3) 0.7477(3) 0.3348(3) 0.157(3) Uani 1 1 d . . . . .
C34 C 0.1730(2) 0.4809(4) 0.0184(3) 0.0658(18) Uani 1 1 d . . . . .
H34 H 0.148249 0.484040 -0.030212 0.079 Uiso 1 1 calc R U . . .
C35 C 0.1949(3) 0.4219(4) 0.0450(3) 0.0680(19) Uani 1 1 d . . . . .
H35 H 0.186097 0.383882 0.014467 0.082 Uiso 1 1 calc R U . . .
F9B F 0.1340(3) 0.5202(4) 0.3342(4) 0.080(3) Uani 0.5 1 d . . P . .
F10A F 0.3191(3) 0.3428(3) 0.0599(4) 0.0588(16) Uani 0.5 1 d . . P . .
F11A F 0.4002(3) 0.3137(4) 0.0843(4) 0.077(2) Uani 0.5 1 d . . P . .
F7A F 0.4142(3) 0.2991(4) 0.2019(4) 0.073(2) Uani 0.5 1 d . . P . .
F8A F 0.3320(3) 0.3301(4) 0.1775(5) 0.088(3) Uani 0.5 1 d . . P . .
F9A F 0.3500(3) 0.2448(3) 0.1178(5) 0.080(2) Uani 0.5 1 d . . P . .
F12B F 0.0673(3) 0.6334(4) 0.2531(5) 0.107(4) Uani 0.5 1 d . . P . .
F8B F 0.1253(4) 0.5608(7) 0.2343(6) 0.129(5) Uani 0.5 1 d . . P . .
F10B F 0.1510(4) 0.6205(5) 0.3334(6) 0.106(3) Uani 0.5 1 d . . P . .
F11B F 0.0836(4) 0.5913(5) 0.3564(5) 0.098(3) Uani 0.5 1 d . . P . .
F7B F 0.0563(3) 0.5293(5) 0.2549(6) 0.106(3) Uani 0.5 1 d . . P . .

loop_
_atom_site_aniso_label
_atom_site_aniso_U_11
_atom_site_aniso_U_22
_atom_site_aniso_U_33
_atom_site_aniso_U_23
_atom_site_aniso_U_13
_atom_site_aniso_U_12
Ru1 0.02570(17) 0.03152(18) 0.01850(15) -0.00109(11) 0.01062(12) -0.01168(12)
P1 0.0771(10) 0.0427(7) 0.0432(7) 0.0112(6) 0.0270(7) 0.0122(7)
P2A 0.0523(14) 0.0375(12) 0.0364(12) 0.0054(9) 0.0274(11) 0.0029(10)
P2B 0.0424(13) 0.0474(14) 0.0367(12) 0.0014(10) 0.0158(11) -0.0041(11)
N8 0.0242(15) 0.0336(17) 0.0177(14) -0.0034(12) 0.0108(12) -0.0038(13)
F3 0.094(3) 0.087(3) 0.054(2) 0.0228(18) 0.038(2) 0.020(2)
N10 0.0278(17) 0.0394(19) 0.0244(16) -0.0012(14) 0.0088(14) -0.0148(14)
N4 0.0225(15) 0.0283(15) 0.0219(14) -0.0036(12) 0.0126(12) -0.0108(12)
N5 0.0261(16) 0.0335(17) 0.0225(15) -0.0007(12) 0.0115(13) -0.0136(13)
N6 0.0301(17) 0.0362(18) 0.0213(15) -0.0016(13) 0.0112(13) -0.0138(14)
N2 0.0298(17) 0.0391(19) 0.0210(15) 0.0028(13) 0.0095(13) -0.0140(14)
N7 0.0257(16) 0.0344(18) 0.0257(16) 0.0023(13) 0.0107(13) -0.0115(13)
N1 0.0259(16) 0.0320(17) 0.0247(15) 0.0004(13) 0.0117(13) -0.0098(13)
N3 0.0300(17) 0.0369(18) 0.0203(14) -0.0024(13) 0.0126(13) -0.0158(14)
F2 0.086(3) 0.078(2) 0.054(2) 0.0251(18) 0.0237(19) 0.033(2)
C15 0.0215(17) 0.034(2) 0.0217(17) -0.0057(14) 0.0105(14) -0.0080(15)
C19 0.0267(19) 0.033(2) 0.0258(18) -0.0102(15) 0.0157(16) -0.0138(15)
C20 0.0222(17) 0.0289(19) 0.0234(17) -0.0032(14) 0.0117(14) -0.0119(14)
F4 0.099(3) 0.072(3) 0.095(3) 0.038(2) 0.006(3) -0.015(2)
C17 0.0220(18) 0.038(2) 0.0294(19) -0.0032(16) 0.0068(16) -0.0020(16)
C13 0.0228(17) 0.034(2) 0.0185(16) -0.0026(14) 0.0107(14) -0.0108(15)
C10 0.0260(19) 0.032(2) 0.0235(17) 0.0031(15) 0.0093(15) -0.0106(15)
C18 0.0223(18) 0.035(2) 0.0322(19) -0.0075(16) 0.0119(16) -0.0084(15)
C8 0.0259(19) 0.039(2) 0.0252(18) 0.0058(16) 0.0094(16) -0.0124(16)
C16 0.0246(19) 0.040(2) 0.0239(18) -0.0056(16) 0.0090(15) -0.0048(16)
C12 0.0284(19) 0.033(2) 0.0244(18) 0.0005(15) 0.0139(16) -0.0073(15)
C22 0.036(2) 0.037(2) 0.0232(18) -0.0050(15) 0.0115(17) -0.0183(17)
C26 0.030(2) 0.046(2) 0.0256(19) -0.0024(17) 0.0126(17) -0.0157(18)
C3 0.029(2) 0.041(2) 0.0210(17) 0.0029(15) 0.0101(15) -0.0115(17)
C6 0.035(2) 0.062(3) 0.047(3) 0.001(2) 0.026(2) -0.012(2)
C28 0.029(2) 0.032(2) 0.0243(18) -0.0011(15) 0.0113(16) -0.0118(16)
C23 0.045(3) 0.044(2) 0.0227(18) -0.0016(17) 0.0145(18) -0.020(2)
C21 0.032(2) 0.038(2) 0.0239(18) -0.0036(15) 0.0146(16) -0.0177(17)
C31 0.037(2) 0.057(3) 0.025(2) 0.0056(19) 0.0136(18) -0.010(2)
C11 0.032(2) 0.033(2) 0.0296(19) -0.0033(15) 0.0148(17) -0.0134(16)
C29 0.0280(19) 0.036(2) 0.0201(17) 0.0042(15) 0.0074(15) -0.0105(16)
C9 0.038(2) 0.034(2) 0.042(2) -0.0035(18) 0.015(2) -0.0200(18)
C7 0.030(2) 0.050(3) 0.036(2) -0.0004(19) 0.0132(19) -0.0174(19)
C14 0.040(2) 0.042(2) 0.0247(19) -0.0034(17) 0.0182(18) 0.0021(19)
C30 0.031(2) 0.055(3) 0.0207(18) 0.0066(17) 0.0105(16) -0.0105(19)
C5 0.050(3) 0.058(3) 0.044(3) -0.008(2) 0.034(2) -0.012(2)
C32 0.055(3) 0.060(3) 0.033(2) 0.008(2) 0.016(2) -0.001(3)
F5 0.180(5) 0.053(2) 0.143(4) 0.048(3) 0.102(4) 0.055(3)
C4 0.043(3) 0.052(3) 0.034(2) -0.0092(19) 0.025(2) -0.019(2)
C2 0.038(2) 0.032(2) 0.030(2) 0.0064(16) 0.0111(18) -0.0062(17)
F12A 0.061(4) 0.045(3) 0.028(3) -0.001(2) -0.006(3) 0.009(3)
F6 0.326(9) 0.056(2) 0.128(4) 0.026(3) 0.175(5) 0.050(4)
C24 0.046(3) 0.057(3) 0.031(2) -0.0044(19) 0.023(2) -0.029(2)
C25 0.036(2) 0.058(3) 0.035(2) -0.003(2) 0.018(2) -0.023(2)
C1 0.033(2) 0.032(2) 0.032(2) 0.0040(16) 0.0112(17) -0.0056(16)
C37 0.045(3) 0.041(2) 0.029(2) -0.0067(18) 0.0182(19) -0.016(2)
C27 0.029(2) 0.051(3) 0.032(2) 0.0013(19) 0.0047(18) -0.0146(19)
C36 0.048(3) 0.075(4) 0.034(2) -0.008(2) 0.015(2) -0.006(3)
C33 0.057(3) 0.085(4) 0.040(3) 0.025(3) 0.014(3) 0.014(3)
C38 0.074(4) 0.043(3) 0.058(3) -0.013(2) 0.030(3) -0.009(3)
F1 0.205(7) 0.141(5) 0.070(3) 0.018(3) -0.007(4) -0.094(5)
C34 0.048(3) 0.115(6) 0.028(2) 0.002(3) 0.008(2) -0.009(3)
C35 0.062(4) 0.110(6) 0.030(3) -0.025(3) 0.015(3) -0.024(4)
F9B 0.039(3) 0.113(6) 0.088(5) -0.057(5) 0.023(4) -0.012(4)
F10A 0.057(4) 0.058(4) 0.062(4) 0.017(3) 0.023(3) 0.000(3)
F11A 0.082(5) 0.092(6) 0.084(5) 0.005(4) 0.061(5) 0.012(4)
F7A 0.079(5) 0.063(4) 0.049(4) 0.005(3) -0.007(4) -0.012(4)
F8A 0.108(6) 0.103(6) 0.093(6) 0.046(5) 0.084(5) 0.049(5)
F9A 0.086(5) 0.047(4) 0.092(6) 0.004(4) 0.016(5) -0.016(4)
F12B 0.087(6) 0.042(4) 0.124(7) 0.016(4) -0.035(5) 0.014(4)
F8B 0.090(7) 0.225(13) 0.082(6) 0.036(7) 0.044(6) 0.080(8)
F10B 0.086(6) 0.076(6) 0.138(9) 0.010(6) 0.022(6) 0.003(5)
F11B 0.119(8) 0.114(7) 0.069(5) -0.008(5) 0.046(5) 0.038(6)
F7B 0.074(6) 0.087(6) 0.114(7) -0.014(5) -0.011(5) -0.002(5)

loop_
_atom_type_symbol
_atom_type_description
_atom_type_scat_dispersion_real
_atom_type_scat_dispersion_imag
_atom_type_scat_source
C C 0.0033 0.0016 'International Tables Vol C Tables 4.2.6.8 and 6.1.1.4'
H H 0.0000 0.0000 'International Tables Vol C Tables 4.2.6.8 and 6.1.1.4'
F F 0.0171 0.0103 'International Tables Vol C Tables 4.2.6.8 and 6.1.1.4'
N N 0.0061 0.0033 'International Tables Vol C Tables 4.2.6.8 and 6.1.1.4'
P P 0.1023 0.0942 'International Tables Vol C Tables 4.2.6.8 and 6.1.1.4'
Ru Ru -1.2594 0.8363 'International Tables Vol C Tables 4.2.6.8 and 6.1.1.4'

loop_
_geom_angle_atom_site_label_1
_geom_angle_atom_site_label_2
_geom_angle_atom_site_label_3
_geom_angle
_geom_angle_site_symmetry_1
_geom_angle_site_symmetry_3
_geom_angle_publ_flag
N4 Ru1 N5 94.73(12) . . ?
N4 Ru1 N2 165.04(13) . . ?
N4 Ru1 N1 79.53(13) . . ?
N4 Ru1 N3 86.71(12) . . ?
N5 Ru1 N2 80.35(12) . . ?
N5 Ru1 N1 91.67(12) . . ?
N6 Ru1 N4 100.14(13) . . ?
N6 Ru1 N5 88.40(13) . . ?
N6 Ru1 N2 93.88(14) . . ?
N6 Ru1 N1 179.67(16) . . ?
N6 Ru1 N3 98.56(13) . . ?
N1 Ru1 N2 86.46(13) . . ?
N3 Ru1 N5 172.55(14) . . ?
N3 Ru1 N2 96.43(12) . . ?
N3 Ru1 N1 81.39(13) . . ?
F3 P1 F2 92.3(2) . . ?
F3 P1 F4 87.8(3) . . ?
F3 P1 F5 88.4(2) . . ?
F2 P1 F4 85.9(2) . . ?
F5 P1 F2 176.0(3) . . ?
F5 P1 F4 90.2(3) . . ?
F6 P1 F3 177.7(3) . . ?
F6 P1 F2 87.3(2) . . ?
F6 P1 F4 89.9(4) . . ?
F6 P1 F5 91.9(3) . . ?
F1 P1 F3 90.4(3) . . ?
F1 P1 F2 91.9(3) . . ?
F1 P1 F4 177.1(4) . . ?
F1 P1 F5 92.0(4) . . ?
F1 P1 F6 92.0(4) . . ?
F12A P2A F10A 89.7(3) . . ?
F12A P2A F11A 88.5(4) . . ?
F12A P2A F7A 89.7(4) . . ?
F12A P2A F8A 89.8(4) . . ?
F12A P2A F9A 178.3(4) . . ?
F10A P2A F7A 178.4(4) . . ?
F10A P2A F9A 91.9(4) . . ?
F11A P2A F10A 90.3(4) . . ?
F11A P2A F7A 88.3(5) . . ?
F11A P2A F9A 91.0(5) . . ?
F8A P2A F10A 89.1(4) . . ?
F8A P2A F11A 178.2(5) . . ?
F8A P2A F7A 92.4(5) . . ?
F8A P2A F9A 90.7(5) . . ?
F9A P2A F7A 88.7(4) . . ?
F9B P2B F12B 178.4(5) . . ?
F9B P2B F8B 85.2(5) . . ?
F9B P2B F10B 87.1(5) . . ?
F9B P2B F11B 94.8(5) . . ?
F9B P2B F7B 92.7(5) . . ?
F12B P2B F8B 95.3(6) . . ?
F12B P2B F10B 94.4(5) . . ?
F10B P2B F8B 86.1(7) . . ?
F11B P2B F12B 84.7(6) . . ?
F11B P2B F8B 176.7(7) . . ?
F11B P2B F10B 90.6(6) . . ?
F11B P2B F7B 92.6(6) . . ?
F7B P2B F12B 85.8(5) . . ?
F7B P2B F8B 90.7(7) . . ?
F7B P2B F10B 176.8(6) . . ?
C15 N8 C14 125.8(3) . . ?
C13 N8 C15 107.0(3) . . ?
C13 N8 C14 127.2(3) . . ?
C26 N10 C27 126.2(3) . . ?
C28 N10 C26 106.8(3) . . ?
C28 N10 C27 127.0(3) . . ?
C20 N4 Ru1 139.7(3) . . ?
C13 N4 Ru1 112.8(3) . . ?
C13 N4 C20 107.3(3) . . ?
C28 N5 Ru1 113.2(2) . . ?
C28 N5 C21 106.2(3) . . ?
C21 N5 Ru1 140.4(3) . . ?
C37 N6 Ru1 176.9(3) . . ?
C29 N2 Ru1 109.2(2) . . ?
C29 N2 C30 108.8(3) . . ?
C30 N2 Ru1 110.9(3) . . ?
C2 N2 Ru1 103.7(2) . . ?
C2 N2 C29 112.0(3) . . ?
C2 N2 C30 112.1(3) . . ?
C10 N7 C8 106.6(3) . . ?
C10 N7 C9 127.2(4) . . ?
C8 N7 C9 126.1(3) . . ?
C12 N1 Ru1 106.8(2) . . ?
C12 N1 C11 109.2(3) . . ?
C11 N1 Ru1 112.3(2) . . ?
C1 N1 Ru1 103.8(2) . . ?
C1 N1 C12 113.5(3) . . ?
C1 N1 C11 111.1(3) . . ?
C10 N3 Ru1 113.8(3) . . ?
C10 N3 C3 106.0(3) . . ?
C3 N3 Ru1 139.3(3) . . ?
N8 C15 C20 106.4(3) . . ?
N8 C15 C16 131.9(3) . . ?
C16 C15 C20 121.6(4) . . ?
C20 C19 H19 121.5 . . ?
C18 C19 H19 121.5 . . ?
C18 C19 C20 117.0(3) . . ?
N4 C20 C15 107.9(3) . . ?
N4 C20 C19 130.6(3) . . ?
C19 C20 C15 121.4(4) . . ?
C18 C17 H17 119.0 . . ?
C16 C17 H17 119.0 . . ?
C16 C17 C18 122.0(4) . . ?
N8 C13 C12 128.9(3) . . ?
N4 C13 N8 111.2(3) . . ?
N4 C13 C12 119.7(3) . . ?
N7 C10 C11 125.3(4) . . ?
N3 C10 N7 112.9(4) . . ?
N3 C10 C11 121.8(3) . . ?
C19 C18 C17 121.1(4) . . ?
C19 C18 H18 119.4 . . ?
C17 C18 H18 119.4 . . ?
N7 C8 C3 106.1(3) . . ?
C7 C8 N7 131.1(4) . . ?
C7 C8 C3 122.8(4) . . ?
C15 C16 H16 121.7 . . ?
C17 C16 C15 116.7(4) . . ?
C17 C16 H16 121.7 . . ?
N1 C12 H12A 110.6 . . ?
N1 C12 H12B 110.6 . . ?
C13 C12 N1 105.9(3) . . ?
C13 C12 H12A 110.6 . . ?
C13 C12 H12B 110.6 . . ?
H12A C12 H12B 108.7 . . ?
C23 C22 H22 121.5 . . ?
C23 C22 C21 117.0(4) . . ?
C21 C22 H22 121.5 . . ?
N10 C26 C21 106.9(3) . . ?
N10 C26 C25 130.7(4) . . ?
C25 C26 C21 122.4(4) . . ?
N3 C3 C8 108.5(4) . . ?
N3 C3 C4 131.5(4) . . ?
C4 C3 C8 120.1(4) . . ?
C7 C6 H6 119.3 . . ?
C7 C6 C5 121.5(4) . . ?
C5 C6 H6 119.3 . . ?
N10 C28 C29 126.4(4) . . ?
N5 C28 N10 112.4(3) . . ?
N5 C28 C29 121.1(3) . . ?
C22 C23 H23 119.0 . . ?
C22 C23 C24 122.0(4) . . ?
C24 C23 H23 119.0 . . ?
N5 C21 C26 107.7(3) . . ?
C22 C21 N5 131.8(4) . . ?
C22 C21 C26 120.5(3) . . ?
C32 C31 C30 122.2(5) . . ?
C36 C31 C30 118.6(5) . . ?
C36 C31 C32 119.2(5) . . ?
N1 C11 H11A 109.7 . . ?
N1 C11 H11B 109.7 . . ?
C10 C11 N1 110.0(3) . . ?
C10 C11 H11A 109.7 . . ?
C10 C11 H11B 109.7 . . ?
H11A C11 H11B 108.2 . . ?
N2 C29 H29A 109.8 . . ?
N2 C29 H29B 109.8 . . ?
C28 C29 N2 109.2(3) . . ?
C28 C29 H29A 109.8 . . ?
C28 C29 H29B 109.8 . . ?
H29A C29 H29B 108.3 . . ?
N7 C9 H9A 109.5 . . ?
N7 C9 H9B 109.5 . . ?
N7 C9 H9C 109.5 . . ?
H9A C9 H9B 109.5 . . ?
H9A C9 H9C 109.5 . . ?
H9B C9 H9C 109.5 . . ?
C8 C7 C6 116.3(4) . . ?
C8 C7 H7 121.9 . . ?
C6 C7 H7 121.9 . . ?
N8 C14 H14A 109.5 . . ?
N8 C14 H14B 109.5 . . ?
N8 C14 H14C 109.5 . . ?
H14A C14 H14B 109.5 . . ?
H14A C14 H14C 109.5 . . ?
H14B C14 H14C 109.5 . . ?
N2 C30 C31 116.8(4) . . ?
N2 C30 H30A 108.1 . . ?
N2 C30 H30B 108.1 . . ?
C31 C30 H30A 108.1 . . ?
C31 C30 H30B 108.1 . . ?
H30A C30 H30B 107.3 . . ?
C6 C5 H5 118.9 . . ?
C4 C5 C6 122.1(5) . . ?
C4 C5 H5 118.9 . . ?
C31 C32 H32 120.4 . . ?
C31 C32 C33 119.2(5) . . ?
C33 C32 H32 120.4 . . ?
C3 C4 H4 121.4 . . ?
C5 C4 C3 117.3(4) . . ?
C5 C4 H4 121.4 . . ?
N2 C2 H2A 109.0 . . ?
N2 C2 H2B 109.0 . . ?
N2 C2 C1 113.0(3) . . ?
H2A C2 H2B 107.8 . . ?
C1 C2 H2A 109.0 . . ?
C1 C2 H2B 109.0 . . ?
C23 C24 H24 119.1 . . ?
C25 C24 C23 121.9(4) . . ?
C25 C24 H24 119.1 . . ?
C26 C25 H25 121.9 . . ?
C24 C25 C26 116.2(4) . . ?
C24 C25 H25 121.9 . . ?
N1 C1 C2 108.8(3) . . ?
N1 C1 H1A 109.9 . . ?
N1 C1 H1B 109.9 . . ?
C2 C1 H1A 109.9 . . ?
C2 C1 H1B 109.9 . . ?
H1A C1 H1B 108.3 . . ?
N6 C37 C38 178.1(6) . . ?
N10 C27 H27A 109.5 . . ?
N10 C27 H27B 109.5 . . ?
N10 C27 H27C 109.5 . . ?
H27A C27 H27B 109.5 . . ?
H27A C27 H27C 109.5 . . ?
H27B C27 H27C 109.5 . . ?
C31 C36 H36 119.7 . . ?
C31 C36 C35 120.6(6) . . ?
C35 C36 H36 119.7 . . ?
C32 C33 H33 119.5 . . ?
C34 C33 C32 121.1(6) . . ?
C34 C33 H33 119.5 . . ?
C37 C38 H38A 109.5 . . ?
C37 C38 H38B 109.5 . . ?
C37 C38 H38C 109.5 . . ?
H38A C38 H38B 109.5 . . ?
H38A C38 H38C 109.5 . . ?
H38B C38 H38C 109.5 . . ?
C33 C34 H34 120.3 . . ?
C35 C34 C33 119.5(5) . . ?
C35 C34 H34 120.3 . . ?
C36 C35 H35 119.8 . . ?
C34 C35 C36 120.4(6) . . ?
C34 C35 H35 119.8 . . ?

loop_
_geom_bond_atom_site_label_1
_geom_bond_atom_site_label_2
_geom_bond_distance
_geom_bond_site_symmetry_2
_geom_bond_publ_flag
Ru1 N4 2.043(3) . ?
Ru1 N5 2.087(3) . ?
Ru1 N6 2.014(4) . ?
Ru1 N2 2.135(3) . ?
Ru1 N1 2.108(3) . ?
Ru1 N3 2.075(3) . ?
P1 F3 1.574(4) . ?
P1 F2 1.597(4) . ?
P1 F4 1.612(5) . ?
P1 F5 1.577(4) . ?
P1 F6 1.567(4) . ?
P1 F1 1.525(6) . ?
P2A F12A 1.523(6) . ?
P2A F10A 1.591(7) . ?
P2A F11A 1.587(7) . ?
P2A F7A 1.598(7) . ?
P2A F8A 1.578(6) . ?
P2A F9A 1.597(7) . ?
P2B F9B 1.443(9) . ?
P2B F12B 1.573(7) . ?
P2B F8B 1.598(10) . ?
P2B F10B 1.586(10) . ?
P2B F11B 1.533(8) . ?
P2B F7B 1.561(9) . ?
N8 C15 1.387(5) . ?
N8 C13 1.360(5) . ?
N8 C14 1.455(5) . ?
N10 C26 1.380(5) . ?
N10 C28 1.355(5) . ?
N10 C27 1.462(5) . ?
N4 C20 1.378(5) . ?
N4 C13 1.331(5) . ?
N5 C28 1.323(5) . ?
N5 C21 1.398(4) . ?
N6 C37 1.151(6) . ?
N2 C29 1.502(5) . ?
N2 C30 1.510(5) . ?
N2 C2 1.496(6) . ?
N7 C10 1.349(5) . ?
N7 C8 1.388(6) . ?
N7 C9 1.454(5) . ?
N1 C12 1.505(5) . ?
N1 C11 1.511(5) . ?
N1 C1 1.499(5) . ?
N3 C10 1.325(5) . ?
N3 C3 1.384(5) . ?
C15 C20 1.404(5) . ?
C15 C16 1.392(6) . ?
C19 H19 0.9500 . ?
C19 C20 1.397(5) . ?
C19 C18 1.384(6) . ?
C17 H17 0.9500 . ?
C17 C18 1.415(5) . ?
C17 C16 1.384(6) . ?
C13 C12 1.496(6) . ?
C10 C11 1.490(6) . ?
C18 H18 0.9500 . ?
C8 C3 1.404(5) . ?
C8 C7 1.387(6) . ?
C16 H16 0.9500 . ?
C12 H12A 0.9900 . ?
C12 H12B 0.9900 . ?
C22 H22 0.9500 . ?
C22 C23 1.382(5) . ?
C22 C21 1.395(6) . ?
C26 C21 1.400(6) . ?
C26 C25 1.394(5) . ?
C3 C4 1.390(6) . ?
C6 H6 0.9500 . ?
C6 C7 1.387(7) . ?
C6 C5 1.391(7) . ?
C28 C29 1.486(5) . ?
C23 H23 0.9500 . ?
C23 C24 1.396(6) . ?
C31 C30 1.519(6) . ?
C31 C32 1.384(7) . ?
C31 C36 1.379(7) . ?
C11 H11A 0.9900 . ?
C11 H11B 0.9900 . ?
C29 H29A 0.9900 . ?
C29 H29B 0.9900 . ?
C9 H9A 0.9800 . ?
C9 H9B 0.9800 . ?
C9 H9C 0.9800 . ?
C7 H7 0.9500 . ?
C14 H14A 0.9800 . ?
C14 H14B 0.9800 . ?
C14 H14C 0.9800 . ?
C30 H30A 0.9900 . ?
C30 H30B 0.9900 . ?
C5 H5 0.9500 . ?
C5 C4 1.386(6) . ?
C32 H32 0.9500 . ?
C32 C33 1.397(7) . ?
C4 H4 0.9500 . ?
C2 H2A 0.9900 . ?
C2 H2B 0.9900 . ?
C2 C1 1.521(6) . ?
C24 H24 0.9500 . ?
C24 C25 1.379(6) . ?
C25 H25 0.9500 . ?
C1 H1A 0.9900 . ?
C1 H1B 0.9900 . ?
C37 C38 1.470(7) . ?
C27 H27A 0.9800 . ?
C27 H27B 0.9800 . ?
C27 H27C 0.9800 . ?
C36 H36 0.9500 . ?
C36 C35 1.394(8) . ?
C33 H33 0.9500 . ?
C33 C34 1.374(9) . ?
C38 H38A 0.9800 . ?
C38 H38B 0.9800 . ?
C38 H38C 0.9800 . ?
C34 H34 0.9500 . ?
C34 C35 1.357(10) . ?
C35 H35 0.9500 . ?

loop_
_geom_torsion_atom_site_label_1
_geom_torsion_atom_site_label_2
_geom_torsion_atom_site_label_3
_geom_torsion_atom_site_label_4
_geom_torsion
_geom_torsion_site_symmetry_1
_geom_torsion_site_symmetry_2
_geom_torsion_site_symmetry_3
_geom_torsion_site_symmetry_4
_geom_torsion_publ_flag
Ru1 N4 C20 C15 -173.7(3) . . . . ?
Ru1 N4 C20 C19 9.0(6) . . . . ?
Ru1 N4 C13 N8 175.8(2) . . . . ?
Ru1 N4 C13 C12 -0.4(4) . . . . ?
Ru1 N5 C28 N10 -177.7(3) . . . . ?
Ru1 N5 C28 C29 4.0(5) . . . . ?
Ru1 N5 C21 C22 -4.2(8) . . . . ?
Ru1 N5 C21 C26 176.2(3) . . . . ?
Ru1 N2 C29 C28 27.8(4) . . . . ?
Ru1 N2 C30 C31 163.1(3) . . . . ?
Ru1 N2 C2 C1 -34.0(4) . . . . ?
Ru1 N1 C12 C13 39.8(3) . . . . ?
Ru1 N1 C11 C10 -2.4(4) . . . . ?
Ru1 N1 C1 C2 -45.1(3) . . . . ?
Ru1 N3 C10 N7 170.7(3) . . . . ?
Ru1 N3 C10 C11 -10.0(5) . . . . ?
Ru1 N3 C3 C8 -167.4(3) . . . . ?
Ru1 N3 C3 C4 13.0(7) . . . . ?
N8 C15 C20 N4 -3.0(4) . . . . ?
N8 C15 C20 C19 174.7(3) . . . . ?
N8 C15 C16 C17 -175.7(4) . . . . ?
N8 C13 C12 N1 157.1(4) . . . . ?
N10 C26 C21 N5 -0.7(5) . . . . ?
N10 C26 C21 C22 179.7(4) . . . . ?
N10 C26 C25 C24 -179.8(5) . . . . ?
N10 C28 C29 N2 159.9(4) . . . . ?
N4 C13 C12 N1 -27.4(4) . . . . ?
N5 C28 C29 N2 -22.2(5) . . . . ?
N2 C2 C1 N1 56.3(4) . . . . ?
N7 C10 C11 N1 -172.5(3) . . . . ?
N7 C8 C3 N3 0.3(4) . . . . ?
N7 C8 C3 C4 180.0(4) . . . . ?
N7 C8 C7 C6 -179.8(4) . . . . ?
N3 C10 C11 N1 8.3(5) . . . . ?
N3 C3 C4 C5 179.3(4) . . . . ?
C15 N8 C13 N4 0.0(4) . . . . ?
C15 N8 C13 C12 175.7(4) . . . . ?
C20 N4 C13 N8 -1.8(4) . . . . ?
C20 N4 C13 C12 -178.1(3) . . . . ?
C20 C15 C16 C17 2.2(6) . . . . ?
C20 C19 C18 C17 -0.3(5) . . . . ?
C13 N8 C15 C20 1.8(4) . . . . ?
C13 N8 C15 C16 180.0(4) . . . . ?
C13 N4 C20 C15 3.0(4) . . . . ?
C13 N4 C20 C19 -174.4(4) . . . . ?
C10 N7 C8 C3 -0.4(4) . . . . ?
C10 N7 C8 C7 178.9(4) . . . . ?
C10 N3 C3 C8 0.0(4) . . . . ?
C10 N3 C3 C4 -179.7(5) . . . . ?
C18 C19 C20 N4 179.6(3) . . . . ?
C18 C19 C20 C15 2.6(5) . . . . ?
C18 C17 C16 C15 0.1(6) . . . . ?
C8 N7 C10 N3 0.5(4) . . . . ?
C8 N7 C10 C11 -178.8(4) . . . . ?
C8 C3 C4 C5 -0.4(7) . . . . ?
C16 C15 C20 N4 178.7(3) . . . . ?
C16 C15 C20 C19 -3.6(5) . . . . ?
C16 C17 C18 C19 -1.1(6) . . . . ?
C12 N1 C11 C10 115.9(4) . . . . ?
C12 N1 C1 C2 -160.6(3) . . . . ?
C22 C23 C24 C25 -0.5(8) . . . . ?
C26 N10 C28 N5 0.7(5) . . . . ?
C26 N10 C28 C29 178.8(4) . . . . ?
C3 N3 C10 N7 -0.3(4) . . . . ?
C3 N3 C10 C11 179.0(4) . . . . ?
C3 C8 C7 C6 -0.6(6) . . . . ?
C6 C5 C4 C3 0.2(8) . . . . ?
C28 N10 C26 C21 0.0(5) . . . . ?
C28 N10 C26 C25 -179.2(5) . . . . ?
C28 N5 C21 C22 -179.3(5) . . . . ?
C28 N5 C21 C26 1.1(5) . . . . ?
C23 C22 C21 N5 -179.4(4) . . . . ?
C23 C22 C21 C26 0.2(6) . . . . ?
C23 C24 C25 C26 -0.4(8) . . . . ?
C21 N5 C28 N10 -1.1(5) . . . . ?
C21 N5 C28 C29 -179.3(4) . . . . ?
C21 C22 C23 C24 0.6(7) . . . . ?
C21 C26 C25 C24 1.1(7) . . . . ?
C31 C32 C33 C34 0.3(9) . . . . ?
C31 C36 C35 C34 0.1(9) . . . . ?
C11 N1 C12 C13 -81.9(4) . . . . ?
C11 N1 C1 C2 75.8(4) . . . . ?
C29 N2 C30 C31 42.9(5) . . . . ?
C29 N2 C2 C1 83.6(4) . . . . ?
C9 N7 C10 N3 178.0(4) . . . . ?
C9 N7 C10 C11 -1.3(6) . . . . ?
C9 N7 C8 C3 -178.0(4) . . . . ?
C9 N7 C8 C7 1.3(7) . . . . ?
C7 C8 C3 N3 -179.1(4) . . . . ?
C7 C8 C3 C4 0.6(6) . . . . ?
C7 C6 C5 C4 -0.2(8) . . . . ?
C14 N8 C15 C20 -178.7(3) . . . . ?
C14 N8 C15 C16 -0.6(7) . . . . ?
C14 N8 C13 N4 -179.5(3) . . . . ?
C14 N8 C13 C12 -3.7(6) . . . . ?
C30 N2 C29 C28 149.1(4) . . . . ?
C30 N2 C2 C1 -153.8(3) . . . . ?
C30 C31 C32 C33 179.7(5) . . . . ?
C30 C31 C36 C35 180.0(5) . . . . ?
C5 C6 C7 C8 0.4(7) . . . . ?
C32 C31 C30 N2 76.7(6) . . . . ?
C32 C31 C36 C35 -1.5(8) . . . . ?
C32 C33 C34 C35 -1.7(9) . . . . ?
C2 N2 C29 C28 -86.5(4) . . . . ?
C2 N2 C30 C31 -81.5(5) . . . . ?
C25 C26 C21 N5 178.6(4) . . . . ?
C25 C26 C21 C22 -1.0(7) . . . . ?
C1 N1 C12 C13 153.5(3) . . . . ?
C1 N1 C11 C10 -118.2(4) . . . . ?
C27 N10 C26 C21 178.7(4) . . . . ?
C27 N10 C26 C25 -0.5(8) . . . . ?
C27 N10 C28 N5 -177.9(4) . . . . ?
C27 N10 C28 C29 0.2(7) . . . . ?
C36 C31 C30 N2 -104.9(5) . . . . ?
C36 C31 C32 C33 1.3(8) . . . . ?
C33 C34 C35 C36 1.5(10) . . . . ?

loop_
_smtbx_masks_void_nr
_smtbx_masks_void_average_x
_smtbx_masks_void_average_y
_smtbx_masks_void_average_z
_smtbx_masks_void_volume
_smtbx_masks_void_count_electrons
_smtbx_masks_void_content
1 -0.477 0.372 -0.278 2280.0 480.7 '24 CH3CN'
